data_4066059
loop_
_publ_author_name
'Cummings, Steven P.'
'Cao, Zhi'
'Liskey, Carl W.'
'Geanes, Alex R.'
'Fanwick, Phillip E.'
'Hassell, Kerry M.'
'Ren, Tong'

_publ_section_title
;
 Diruthenium Phenylacetylide Complexes Bearingpara-/meta-Amino Phenyl
 Substituents
;
_journal_issue 12
_journal_name_full Organometallics
_journal_page_first 2783
_journal_paper_doi 10.1021/om100263c
_journal_volume 29
_journal_year 2010
_chemical_formula_moiety 'C60 H58 N9 O8 Ru2,3(C4 H8 O1)'
_chemical_formula_sum 'C72 H82 N9 O11 Ru2'
_chemical_formula_weight 1451.65
_space_group_IT_number 2
_symmetry_cell_setting triclinic
_symmetry_space_group_name_Hall '-P 1'
_symmetry_space_group_name_H-M 'P -1'
_atom_type_scat_source 'International Tables for Crystallography (Vol C)'
_cell_angle_alpha 105.296(6)
_cell_angle_beta 90.477(8)
_cell_angle_gamma 97.294(8)
_cell_formula_units_Z 2
_cell_length_a 13.2318(13)
_cell_length_b 13.9353(13)
_cell_length_c 21.626(2)
_cell_measurement_reflns_used 29881
_cell_measurement_temperature 150.00(2)
_cell_measurement_theta_max 59
_cell_measurement_theta_min 3
_cell_volume 3811.6(6)
_computing_cell_refinement 'DENZO/SCALEPACK (Otwinowski & Minor, 1996)'
_computing_data_collection 'Collect (Nonius, 1998)'
_computing_data_reduction 'DENZO/SCALEPACK (Otwinowski & Minor, 1996)'
_computing_molecular_graphics
;
    ORTEP (Johnson, 1976)
    PLATON (Spek, 1997)
;
_computing_publication_material 'SHELX97(Sheldrick, 2008) and local programs'
_computing_structure_refinement 'SHELX97 (Sheldrick, 2008)'
_computing_structure_solution
;
 PATTY (DIRDIF99, Beurskins, 1999)
;
_diffrn_ambient_temperature 150.00(2)
_diffrn_measured_fraction_theta_full 0.9210
_diffrn_measured_fraction_theta_max 0.9210
_diffrn_measurement_device_type Nonius_KappaCCD
_diffrn_measurement_method \w
_diffrn_radiation_monochromator 'graphite 002'
_diffrn_radiation_type CU-K\a
_diffrn_radiation_wavelength 1.54184
_diffrn_reflns_av_R_equivalents 0.047
_diffrn_reflns_limit_h_max 14
_diffrn_reflns_limit_h_min 0
_diffrn_reflns_limit_k_max 15
_diffrn_reflns_limit_k_min -15
_diffrn_reflns_limit_l_max 24
_diffrn_reflns_limit_l_min -24
_diffrn_reflns_number 29881
_diffrn_reflns_theta_full 55.0
_diffrn_reflns_theta_max 60.00
_diffrn_reflns_theta_min 3.32
_diffrn_standards_number 0
_exptl_absorpt_coefficient_mu 3.753
_exptl_absorpt_correction_T_max 0.8606
_exptl_absorpt_correction_T_min 0.7193
_exptl_absorpt_correction_type multi-scan
_exptl_absorpt_process_details 'SCALEPACK (Otwinowski & Minor, 1997)'
_exptl_crystal_colour_modifier dark
_exptl_crystal_colour_primary violet
_exptl_crystal_density_diffrn 1.265
_exptl_crystal_density_method 'not measured'
_exptl_crystal_description plate
_exptl_crystal_F_000 1506
_exptl_crystal_size_max 0.18
_exptl_crystal_size_mid 0.18
_exptl_crystal_size_min 0.04
_platon_squeeze_details '                                                                       '
_refine_diff_density_max 1.54
_refine_diff_density_min -0.71
_refine_ls_d_res_high 0.94
_refine_ls_extinction_method none
_refine_ls_goodness_of_fit_ref 1.158
_refine_ls_hydrogen_treatment constr
_refine_ls_matrix_type full
_refine_ls_number_parameters 855
_refine_ls_number_reflns 8807
_refine_ls_number_restraints 0
_refine_ls_R_factor_all 0.105
_refine_ls_R_factor_gt 0.087
_refine_ls_shift/su_max 0.000
_refine_ls_structure_factor_coef Fsqd
_refine_ls_weighting_details '1/[\s^2^(Fo^2^)+(0.1871P)^2^+2.1487P] where P=(Fo^2^+2Fc^2^)/3  '
_refine_ls_weighting_scheme calc
_refine_ls_wR_factor_gt 0.259
_refine_ls_wR_factor_ref 0.279
_reflns_number_gt 6551
_reflns_number_total 8807
_reflns_threshold_expression >2.0\s(I)
_cod_data_source_file om100263c_si_002.cif
_cod_data_source_block compd1b
_cod_depositor_comments
;
The following automatic conversions were performed:

'_refine_ls_weighting_scheme' value 'calc ' changed to 'calc'
according to /home/saulius/struct/CIF-dictionaries/cif_core.dic
dictionary named 'cif_core.dic' version 2.4.1 from 2010-06-29.

Automatic conversion script
Id: cif_fix_values 1715 2011-07-08 13:25:40Z adriana 

The following automatic conversions were performed:

data name '_exptl_absorpt__process_details' was replaced with
'_exptl_absorpt_process_details' as specified in the replacement file
'data/replacement-values/replacement_tags.lst'.

Automatic conversion script
Id: cif_correct_tags 9268 2022-04-12 08:56:07Z antanas 
;
_cod_database_code 4066059

loop_
_symmetry_equiv_pos_as_xyz
'x, y, z'
'-x, -y, -z'

loop_
_atom_site_label
_atom_site_fract_x
_atom_site_fract_y
_atom_site_fract_z
_atom_site_U_iso_or_equiv
_atom_site_adp_type
_atom_site_occupancy
_atom_site_symmetry_multiplicity
_atom_site_calc_flag
_atom_site_refinement_flags
Ru1 -0.03666(6) -0.09068(5) -0.23282(3) 0.0773(3) Uani 1 1 d .
Ru2 -0.17317(5) -0.17922(5) -0.30177(3) 0.0744(3) Uani 1 1 d .
O27 -0.2982(5) -0.5182(5) -0.5142(3) 0.0899(18) Uani 1 1 d .
O28 0.0187(5) -0.3848(5) -0.5639(3) 0.0949(19) Uani 1 1 d .
O47 -0.3918(5) -0.2088(5) -0.5353(3) 0.0972(19) Uani 1 1 d .
O48 -0.2907(5) 0.1383(4) -0.4414(3) 0.0923(18) Uani 1 1 d .
O67 -0.5893(5) -0.2042(5) -0.3637(3) 0.101(2) Uani 1 1 d .
O68 -0.5546(5) -0.1673(5) -0.1389(4) 0.105(2) Uani 1 1 d .
O87 -0.4959(6) -0.5146(5) -0.3336(3) 0.0987(19) Uani 1 1 d .
O88 -0.1844(6) -0.6072(5) -0.2729(3) 0.106(2) Uani 1 1 d .
O911 0.4764(9) -0.1967(10) 0.3265(8) 0.204(5) Uani 1 1 d .
O921 0.3000(9) 0.8192(12) 0.0105(6) 0.170(4) Uani 1 1 d .
O931 0.7918(10) 0.6350(11) 0.3041(11) 0.222(7) Uani 1 1 d .
N1 0.0330(6) -0.2217(6) -0.2549(4) 0.0776(19) Uani 1 1 d .
N2 -0.0809(5) -0.2821(5) -0.3424(3) 0.0715(18) Uani 1 1 d .
N3 0.0289(6) -0.0545(5) -0.3129(4) 0.084(2) Uani 1 1 d .
N4 -0.1315(6) -0.0976(5) -0.3646(4) 0.0752(19) Uani 1 1 d .
N5 -0.1192(6) 0.0318(5) -0.2121(4) 0.081(2) Uani 1 1 d .
N6 -0.2630(5) -0.0761(5) -0.2574(4) 0.0747(19) Uani 1 1 d .
N7 -0.1121(6) -0.1367(5) -0.1587(4) 0.080(2) Uani 1 1 d .
N8 -0.2112(6) -0.2595(5) -0.2375(4) 0.078(2) Uani 1 1 d .
N61 0.5413(9) 0.2780(9) -0.0527(6) 0.152(4) Uani 1 1 d .
C1 0.0867(7) -0.0090(7) -0.1719(4) 0.071(2) Uani 1 1 d .
C2 0.1622(9) 0.0409(8) -0.1471(5) 0.096(3) Uani 1 1 d .
C3 0.2588(9) 0.1027(8) -0.1201(5) 0.095(3) Uani 1 1 d .
C4 0.3476(9) 0.0609(9) -0.1134(6) 0.107(3) Uani 1 1 d .
C5 0.4358(9) 0.1193(9) -0.0907(6) 0.111(3) Uani 1 1 d .
C6 0.4435(11) 0.2209(10) -0.0731(6) 0.115(4) Uani 1 1 d .
C7 0.3569(11) 0.2669(10) -0.0777(6) 0.117(4) Uani 1 1 d .
C8 0.2678(10) 0.2085(8) -0.1003(5) 0.106(3) Uani 1 1 d .
C12 0.0008(7) -0.2971(8) -0.3090(5) 0.083(3) Uani 1 1 d .
C13 0.0456(8) -0.3872(7) -0.3249(5) 0.084(3) Uani 1 1 d .
C14 0.1231(9) -0.3986(8) -0.2856(5) 0.095(3) Uani 1 1 d .
C15 0.1546(8) -0.3226(8) -0.2306(5) 0.093(3) Uani 1 1 d .
C16 0.1076(9) -0.2378(7) -0.2174(5) 0.093(3) Uani 1 1 d .
C21 -0.0988(7) -0.3398(7) -0.4067(4) 0.077(2) Uani 1 1 d .
C22 -0.1925(7) -0.4029(7) -0.4258(4) 0.081(2) Uani 1 1 d .
C23 -0.2103(7) -0.4548(7) -0.4896(5) 0.082(3) Uani 1 1 d .
C24 -0.1388(7) -0.4473(7) -0.5355(5) 0.084(3) Uani 1 1 d .
C25 -0.0487(7) -0.3859(7) -0.5168(4) 0.079(2) Uani 1 1 d .
C26 -0.0285(7) -0.3324(7) -0.4527(5) 0.084(3) Uani 1 1 d .
C27 -0.3725(7) -0.5368(7) -0.4700(5) 0.097(3) Uani 1 1 d .
C28 0.1146(8) -0.3259(8) -0.5478(5) 0.106(3) Uani 1 1 d .
C32 -0.0291(8) -0.0607(7) -0.3661(5) 0.084(3) Uani 1 1 d .
C33 0.0136(8) -0.0361(8) -0.4201(5) 0.091(3) Uani 1 1 d .
C34 0.1160(8) -0.0091(8) -0.4211(6) 0.100(3) Uani 1 1 d .
C35 0.1768(8) -0.0067(8) -0.3679(5) 0.100(3) Uani 1 1 d .
C36 0.1322(7) -0.0282(8) -0.3163(5) 0.093(3) Uani 1 1 d .
C41 -0.1992(7) -0.0769(7) -0.4061(5) 0.079(2) Uani 1 1 d .
C42 -0.2593(7) -0.1558(6) -0.4502(4) 0.076(2) Uani 1 1 d .
C43 -0.3319(7) -0.1362(7) -0.4893(5) 0.080(2) Uani 1 1 d .
C44 -0.3456(7) -0.0370(7) -0.4880(5) 0.080(2) Uani 1 1 d .
C45 -0.2867(7) 0.0397(7) -0.4468(5) 0.080(2) Uani 1 1 d .
C46 -0.2141(7) 0.0214(7) -0.4043(5) 0.080(2) Uani 1 1 d .
C47 -0.3807(9) -0.3100(7) -0.5409(5) 0.106(3) Uani 1 1 d .
C48 -0.3659(9) 0.1606(7) -0.4820(6) 0.119(4) Uani 1 1 d .
C52 -0.2236(8) 0.0164(8) -0.2211(5) 0.086(3) Uani 1 1 d .
C53 -0.2799(8) 0.0951(7) -0.1948(5) 0.092(3) Uani 1 1 d .
C54 -0.2360(9) 0.1871(8) -0.1608(6) 0.104(3) Uani 1 1 d .
C55 -0.1278(9) 0.2043(8) -0.1520(6) 0.108(3) Uani 1 1 d .
C56 -0.0755(9) 0.1286(7) -0.1792(5) 0.099(3) Uani 1 1 d .
C61 -0.3681(7) -0.1080(6) -0.2539(5) 0.077(2) Uani 1 1 d .
C62 -0.4294(7) -0.1390(6) -0.3095(5) 0.077(2) Uani 1 1 d .
C63 -0.5341(8) -0.1764(7) -0.3070(5) 0.088(3) Uani 1 1 d .
C64 -0.5739(8) -0.1811(7) -0.2495(5) 0.087(3) Uani 1 1 d .
C65 -0.5111(8) -0.1546(7) -0.1942(5) 0.089(3) Uani 1 1 d .
C66 -0.4089(8) -0.1157(7) -0.1959(4) 0.085(3) Uani 1 1 d .
C67 -0.6953(8) -0.2445(8) -0.3622(6) 0.107(3) Uani 1 1 d .
C68 -0.4921(10) -0.1451(10) -0.0823(6) 0.121(4) Uani 1 1 d .
C72 -0.1830(8) -0.2204(7) -0.1742(5) 0.085(3) Uani 1 1 d .
C73 -0.2280(9) -0.2598(8) -0.1248(5) 0.099(3) Uani 1 1 d .
C74 -0.1994(9) -0.2122(9) -0.0620(6) 0.110(3) Uani 1 1 d .
C75 -0.1274(9) -0.1263(9) -0.0475(5) 0.107(3) Uani 1 1 d .
C76 -0.0862(9) -0.0935(8) -0.0954(5) 0.095(3) Uani 1 1 d .
C81 -0.2581(8) -0.3610(6) -0.2576(4) 0.077(2) Uani 1 1 d .
C82 -0.3578(8) -0.3822(6) -0.2841(4) 0.081(2) Uani 1 1 d .
C83 -0.3988(7) -0.4832(8) -0.3077(5) 0.088(3) Uani 1 1 d .
C84 -0.3431(9) -0.5615(7) -0.3041(5) 0.090(3) Uani 1 1 d .
C85 -0.2456(8) -0.5359(8) -0.2778(5) 0.089(3) Uani 1 1 d .
C86 -0.2037(8) -0.4368(7) -0.2552(4) 0.082(2) Uani 1 1 d .
C87 -0.5572(8) -0.4406(8) -0.3364(6) 0.108(3) Uani 1 1 d .
C88 -0.2268(10) -0.7093(9) -0.2861(6) 0.126(4) Uani 1 1 d .
C912 0.565(2) -0.2276(14) 0.3037(14) 0.311(18) Uani 1 1 d .
C913 0.5815(17) -0.1845(13) 0.2492(9) 0.217(10) Uani 1 1 d .
C914 0.5568(10) -0.0848(12) 0.2725(8) 0.142(5) Uani 1 1 d .
C915 0.4872(16) -0.0955(12) 0.3299(7) 0.176(7) Uani 1 1 d .
C922 0.2540(16) 0.9071(14) 0.0177(9) 0.157(6) Uani 1 1 d .
C923 0.163(2) 0.8726(15) -0.0211(12) 0.249(13) Uani 1 1 d .
C924 0.1390(14) 0.7656(16) -0.0405(9) 0.168(6) Uani 1 1 d .
C925 0.2424(19) 0.7434(17) -0.0393(13) 0.252(13) Uani 1 1 d .
C932 0.819(3) 0.642(3) 0.2458(13) 0.298(19) Uani 1 1 d .
C933 0.912(4) 0.698(4) 0.251(2) 0.47(4) Uani 1 1 d .
C934 0.936(2) 0.7534(19) 0.3149(15) 0.229(12) Uani 1 1 d .
C935 0.8514(15) 0.7214(16) 0.3485(11) 0.185(7) Uani 1 1 d .
H4 0.3455 -0.0100 -0.1252 0.128 Uiso 1 1 calc R
H5 0.4946 0.0885 -0.0867 0.133 Uiso 1 1 calc R
H7 0.3605 0.3379 -0.0651 0.141 Uiso 1 1 calc R
H8 0.2088 0.2400 -0.1029 0.127 Uiso 1 1 calc R
H13 0.0226 -0.4391 -0.3624 0.101 Uiso 1 1 calc R
H14 0.1547 -0.4580 -0.2960 0.114 Uiso 1 1 calc R
H15 0.2077 -0.3292 -0.2028 0.111 Uiso 1 1 calc R
H16 0.1290 -0.1869 -0.1792 0.111 Uiso 1 1 calc R
H22 -0.2423 -0.4094 -0.3952 0.097 Uiso 1 1 calc R
H24 -0.1525 -0.4842 -0.5791 0.101 Uiso 1 1 calc R
H26 0.0346 -0.2902 -0.4405 0.100 Uiso 1 1 calc R
H33 -0.0292 -0.0383 -0.4561 0.110 Uiso 1 1 calc R
H34 0.1453 0.0077 -0.4574 0.119 Uiso 1 1 calc R
H35 0.2487 0.0099 -0.3678 0.120 Uiso 1 1 calc R
H36 0.1749 -0.0250 -0.2801 0.111 Uiso 1 1 calc R
H42 -0.2497 -0.2233 -0.4532 0.091 Uiso 1 1 calc R
H44 -0.3955 -0.0244 -0.5156 0.096 Uiso 1 1 calc R
H46 -0.1751 0.0763 -0.3744 0.096 Uiso 1 1 calc R
H53 -0.3520 0.0833 -0.2012 0.111 Uiso 1 1 calc R
H54 -0.2762 0.2387 -0.1432 0.125 Uiso 1 1 calc R
H55 -0.0937 0.2674 -0.1277 0.129 Uiso 1 1 calc R
H56 -0.0031 0.1419 -0.1757 0.119 Uiso 1 1 calc R
H62 -0.4017 -0.1354 -0.3494 0.092 Uiso 1 1 calc R
H64 -0.6446 -0.2025 -0.2474 0.104 Uiso 1 1 calc R
H66 -0.3671 -0.0945 -0.1575 0.102 Uiso 1 1 calc R
H73 -0.2771 -0.3182 -0.1353 0.118 Uiso 1 1 calc R
H74 -0.2284 -0.2377 -0.0285 0.132 Uiso 1 1 calc R
H75 -0.1081 -0.0916 -0.0042 0.128 Uiso 1 1 calc R
H76 -0.0355 -0.0363 -0.0848 0.115 Uiso 1 1 calc R
H82 -0.3964 -0.3299 -0.2861 0.097 Uiso 1 1 calc R
H84 -0.3722 -0.6298 -0.3194 0.108 Uiso 1 1 calc R
H86 -0.1357 -0.4210 -0.2376 0.098 Uiso 1 1 calc R
H27A -0.3400 -0.5581 -0.4359 0.145 Uiso 1 1 calc R
H27B -0.4263 -0.5899 -0.4925 0.145 Uiso 1 1 calc R
H27C -0.4023 -0.4753 -0.4512 0.145 Uiso 1 1 calc R
H28A 0.1060 -0.2546 -0.5373 0.159 Uiso 1 1 calc R
H28B 0.1586 -0.3415 -0.5844 0.159 Uiso 1 1 calc R
H28C 0.1458 -0.3405 -0.5107 0.159 Uiso 1 1 calc R
H47A -0.3083 -0.3183 -0.5433 0.159 Uiso 1 1 calc R
H47B -0.4178 -0.3528 -0.5799 0.159 Uiso 1 1 calc R
H47C -0.4084 -0.3294 -0.5034 0.159 Uiso 1 1 calc R
H48A -0.3504 0.1341 -0.5271 0.178 Uiso 1 1 calc R
H48B -0.3649 0.2335 -0.4725 0.178 Uiso 1 1 calc R
H48C -0.4336 0.1296 -0.4743 0.178 Uiso 1 1 calc R
H61A 0.5765 0.2449 -0.0304 0.182 Uiso 1 1 d R
H61B 0.5342 0.3399 -0.0272 0.182 Uiso 1 1 d R
H67A -0.7000 -0.3027 -0.3445 0.161 Uiso 1 1 calc R
H67B -0.7261 -0.2650 -0.4058 0.161 Uiso 1 1 calc R
H67C -0.7318 -0.1929 -0.3352 0.161 Uiso 1 1 calc R
H68A -0.4353 -0.1849 -0.0900 0.182 Uiso 1 1 calc R
H68B -0.5324 -0.1616 -0.0477 0.182 Uiso 1 1 calc R
H68C -0.4653 -0.0735 -0.0698 0.182 Uiso 1 1 calc R
H87A -0.5732 -0.4053 -0.2928 0.162 Uiso 1 1 calc R
H87B -0.6205 -0.4721 -0.3613 0.162 Uiso 1 1 calc R
H87C -0.5205 -0.3926 -0.3570 0.162 Uiso 1 1 calc R
H88A -0.1812 -0.7460 -0.2679 0.189 Uiso 1 1 calc R
H88B -0.2352 -0.7383 -0.3326 0.189 Uiso 1 1 calc R
H88C -0.2934 -0.7143 -0.2668 0.189 Uiso 1 1 calc R
H91A 0.5585 -0.3018 0.2898 0.373 Uiso 1 1 calc R
H91B 0.6212 -0.2020 0.3366 0.373 Uiso 1 1 calc R
H91C 0.6533 -0.1837 0.2367 0.260 Uiso 1 1 calc R
H91D 0.5364 -0.2229 0.2117 0.260 Uiso 1 1 calc R
H91E 0.5191 -0.0645 0.2393 0.170 Uiso 1 1 calc R
H91F 0.6187 -0.0357 0.2876 0.170 Uiso 1 1 calc R
H91G 0.5202 -0.0551 0.3715 0.211 Uiso 1 1 calc R
H91H 0.4201 -0.0734 0.3248 0.211 Uiso 1 1 calc R
H92A 0.2982 0.9581 0.0023 0.189 Uiso 1 1 calc R
H92B 0.2388 0.9361 0.0630 0.189 Uiso 1 1 calc R
H92C 0.1704 0.8974 -0.0599 0.299 Uiso 1 1 calc R
H92D 0.1062 0.9017 0.0028 0.299 Uiso 1 1 calc R
H92E 0.1055 0.7408 -0.0839 0.201 Uiso 1 1 calc R
H92F 0.0968 0.7396 -0.0093 0.201 Uiso 1 1 calc R
H92G 0.2433 0.6768 -0.0312 0.302 Uiso 1 1 calc R
H92H 0.2728 0.7420 -0.0812 0.302 Uiso 1 1 calc R
H93A 0.7685 0.6743 0.2272 0.358 Uiso 1 1 calc R
H93B 0.8222 0.5746 0.2170 0.358 Uiso 1 1 calc R
H93C 0.9118 0.7445 0.2235 0.559 Uiso 1 1 calc R
H93D 0.9642 0.6534 0.2360 0.559 Uiso 1 1 calc R
H93E 0.9422 0.8264 0.3193 0.274 Uiso 1 1 calc R
H93F 1.0006 0.7374 0.3307 0.274 Uiso 1 1 calc R
H93G 0.8092 0.7762 0.3632 0.222 Uiso 1 1 calc R
H93H 0.8757 0.7024 0.3865 0.222 Uiso 1 1 calc R

loop_
_atom_site_aniso_label
_atom_site_aniso_U_11
_atom_site_aniso_U_22
_atom_site_aniso_U_33
_atom_site_aniso_U_12
_atom_site_aniso_U_13
_atom_site_aniso_U_23
Ru1 0.0722(6) 0.0691(5) 0.0864(5) 0.0014(4) 0.0046(4) 0.0174(4)
Ru2 0.0692(5) 0.0675(5) 0.0834(5) 0.0020(3) 0.0081(4) 0.0180(3)
O27 0.075(4) 0.090(4) 0.093(4) -0.006(3) 0.004(3) 0.013(3)
O28 0.086(5) 0.092(4) 0.095(4) -0.002(4) 0.019(4) 0.011(3)
O47 0.088(5) 0.079(4) 0.111(5) -0.002(4) -0.014(4) 0.009(4)
O48 0.075(4) 0.070(4) 0.128(5) -0.001(3) 0.002(4) 0.024(3)
O67 0.085(5) 0.106(5) 0.106(5) 0.003(4) 0.010(4) 0.024(4)
O68 0.095(5) 0.119(5) 0.108(5) 0.010(4) 0.027(4) 0.044(4)
O87 0.087(5) 0.076(4) 0.124(5) 0.000(4) 0.003(4) 0.017(4)
O88 0.123(6) 0.065(4) 0.127(5) 0.011(4) 0.003(4) 0.023(4)
O911 0.133(9) 0.181(11) 0.322(16) 0.023(8) 0.083(10) 0.106(11)
O921 0.138(9) 0.205(12) 0.157(9) 0.027(9) 0.010(7) 0.027(9)
O931 0.158(11) 0.163(11) 0.34(2) -0.021(9) 0.005(13) 0.087(13)
N1 0.070(5) 0.081(5) 0.079(5) 0.016(4) -0.004(4) 0.014(4)
N2 0.056(4) 0.066(4) 0.081(5) 0.001(3) 0.004(4) 0.004(3)
N3 0.084(6) 0.074(5) 0.091(5) -0.005(4) 0.013(5) 0.021(4)
N4 0.064(5) 0.069(4) 0.093(5) 0.012(4) 0.003(4) 0.021(4)
N5 0.064(5) 0.073(5) 0.101(5) 0.011(4) 0.009(4) 0.014(4)
N6 0.049(4) 0.068(4) 0.103(5) -0.005(3) 0.011(4) 0.022(4)
N7 0.078(5) 0.073(5) 0.082(5) -0.004(4) 0.003(4) 0.016(4)
N8 0.079(5) 0.070(5) 0.084(5) 0.002(4) 0.013(4) 0.023(4)
N61 0.132(9) 0.143(9) 0.166(10) -0.052(7) -0.022(8) 0.048(8)
C1 0.059(6) 0.073(5) 0.079(6) 0.004(5) -0.002(5) 0.020(4)
C2 0.100(9) 0.090(7) 0.103(7) 0.016(7) 0.015(7) 0.032(6)
C3 0.095(8) 0.084(7) 0.094(7) -0.011(6) 0.005(6) 0.012(5)
C4 0.091(8) 0.098(8) 0.130(9) -0.002(7) 0.001(7) 0.033(7)
C5 0.099(9) 0.088(8) 0.145(10) -0.012(6) -0.005(7) 0.041(7)
C6 0.113(10) 0.112(10) 0.107(8) -0.025(8) -0.010(7) 0.028(7)
C7 0.116(10) 0.097(8) 0.134(10) -0.016(8) 0.009(8) 0.035(7)
C8 0.127(10) 0.088(7) 0.099(7) 0.005(7) 0.028(7) 0.020(6)
C12 0.063(6) 0.094(7) 0.090(6) -0.005(5) 0.003(5) 0.026(6)
C13 0.084(7) 0.077(6) 0.088(6) 0.012(5) 0.014(5) 0.015(5)
C14 0.102(8) 0.086(7) 0.093(7) 0.009(6) 0.004(6) 0.022(6)
C15 0.083(7) 0.081(6) 0.113(8) 0.010(6) -0.005(6) 0.026(6)
C16 0.103(8) 0.079(7) 0.087(6) -0.004(6) 0.004(6) 0.014(5)
C21 0.063(6) 0.078(6) 0.093(6) 0.006(4) 0.018(5) 0.027(5)
C22 0.078(6) 0.075(6) 0.082(6) 0.000(5) 0.013(5) 0.014(5)
C23 0.063(6) 0.076(6) 0.105(7) 0.002(5) 0.011(5) 0.024(5)
C24 0.060(6) 0.088(6) 0.097(6) 0.005(5) 0.010(5) 0.012(5)
C25 0.076(7) 0.083(6) 0.073(6) 0.013(5) 0.017(5) 0.011(5)
C26 0.072(6) 0.068(5) 0.104(7) 0.002(4) 0.001(5) 0.016(5)
C27 0.082(7) 0.078(6) 0.125(8) -0.003(5) 0.021(6) 0.026(6)
C28 0.087(8) 0.111(8) 0.114(8) 0.003(6) 0.031(6) 0.023(6)
C32 0.082(7) 0.072(6) 0.100(7) 0.011(5) 0.010(6) 0.028(5)
C33 0.077(7) 0.112(8) 0.088(6) 0.006(6) 0.003(5) 0.035(6)
C34 0.063(7) 0.125(8) 0.113(8) -0.008(6) 0.018(6) 0.045(6)
C35 0.063(6) 0.127(9) 0.110(8) 0.008(6) 0.011(6) 0.031(7)
C36 0.060(6) 0.120(8) 0.095(7) 0.006(5) 0.003(5) 0.026(6)
C41 0.071(6) 0.070(6) 0.091(6) -0.006(5) 0.014(5) 0.019(5)
C42 0.065(6) 0.064(5) 0.095(6) 0.003(4) 0.006(5) 0.019(5)
C43 0.064(6) 0.070(6) 0.097(6) -0.008(5) 0.001(5) 0.014(5)
C44 0.058(6) 0.076(6) 0.099(6) -0.016(5) 0.010(5) 0.025(5)
C45 0.070(6) 0.071(6) 0.099(6) -0.007(5) 0.014(5) 0.032(5)
C46 0.060(6) 0.084(6) 0.089(6) -0.003(5) 0.007(5) 0.018(5)
C47 0.118(9) 0.067(6) 0.125(8) 0.002(6) 0.002(7) 0.016(5)
C48 0.098(8) 0.073(6) 0.182(12) -0.001(6) -0.026(8) 0.036(7)
C52 0.073(7) 0.093(7) 0.091(6) -0.011(5) 0.003(5) 0.032(6)
C53 0.083(7) 0.070(6) 0.115(8) 0.011(5) 0.002(6) 0.008(5)
C54 0.104(9) 0.070(7) 0.140(9) 0.019(6) 0.013(7) 0.025(6)
C55 0.107(9) 0.071(6) 0.133(9) 0.007(6) -0.010(7) 0.008(6)
C56 0.094(7) 0.068(6) 0.128(8) -0.005(6) 0.003(6) 0.020(6)
C61 0.064(6) 0.066(5) 0.091(6) 0.002(4) -0.006(5) 0.005(4)
C62 0.059(6) 0.069(5) 0.107(7) 0.011(4) 0.021(5) 0.029(5)
C63 0.091(8) 0.088(6) 0.082(6) 0.019(5) 0.007(6) 0.014(5)
C64 0.066(6) 0.087(6) 0.102(7) 0.007(5) -0.001(6) 0.016(5)
C65 0.084(7) 0.087(6) 0.097(7) 0.010(5) 0.027(6) 0.027(5)
C66 0.091(7) 0.088(6) 0.077(6) 0.014(5) 0.010(5) 0.022(5)
C67 0.069(7) 0.104(8) 0.146(10) 0.001(6) -0.011(6) 0.035(7)
C68 0.113(9) 0.153(11) 0.110(9) 0.020(8) 0.014(8) 0.054(8)
C72 0.085(7) 0.077(6) 0.095(7) 0.015(5) 0.009(6) 0.022(5)
C73 0.116(9) 0.092(7) 0.088(7) -0.008(6) 0.015(6) 0.035(6)
C74 0.133(10) 0.099(8) 0.097(8) -0.005(7) 0.020(7) 0.033(6)
C75 0.127(9) 0.105(8) 0.076(6) -0.002(7) 0.001(6) 0.010(6)
C76 0.119(9) 0.089(7) 0.076(6) 0.010(6) 0.010(6) 0.018(5)
C81 0.084(7) 0.068(6) 0.079(6) 0.006(5) 0.019(5) 0.020(4)
C82 0.084(7) 0.060(5) 0.096(6) 0.007(5) 0.002(5) 0.018(4)
C83 0.063(6) 0.097(7) 0.100(7) -0.006(5) 0.009(5) 0.028(5)
C84 0.104(9) 0.060(5) 0.106(7) 0.007(6) 0.021(6) 0.023(5)
C85 0.077(7) 0.086(7) 0.112(7) 0.015(6) 0.016(6) 0.037(6)
C86 0.080(6) 0.069(6) 0.090(6) -0.003(5) -0.003(5) 0.017(5)
C87 0.091(8) 0.083(7) 0.131(9) -0.007(6) -0.013(7) 0.002(6)
C88 0.144(11) 0.092(8) 0.141(10) 0.011(7) -0.005(8) 0.035(7)
C912 0.36(3) 0.145(14) 0.49(4) 0.103(19) 0.32(3) 0.16(2)
C913 0.32(3) 0.153(13) 0.217(18) 0.092(17) 0.18(2) 0.092(14)
C914 0.091(9) 0.156(13) 0.189(14) 0.024(8) 0.005(9) 0.060(11)
C915 0.29(2) 0.126(12) 0.126(11) 0.067(13) 0.042(13) 0.035(9)
C922 0.166(16) 0.147(14) 0.157(14) -0.004(13) -0.024(12) 0.052(11)
C923 0.31(3) 0.113(14) 0.30(3) 0.033(16) -0.15(3) 0.009(15)
C924 0.133(14) 0.20(2) 0.170(15) -0.014(13) -0.020(11) 0.064(14)
C925 0.19(2) 0.20(2) 0.31(3) 0.060(17) -0.08(2) -0.05(2)
C932 0.39(5) 0.32(4) 0.22(3) -0.01(3) 0.08(3) 0.16(3)
C933 0.41(6) 0.51(7) 0.38(6) -0.29(6) 0.06(5) 0.12(5)
C934 0.19(2) 0.18(2) 0.30(3) -0.018(17) 0.08(2) 0.06(2)
C935 0.141(15) 0.186(18) 0.26(2) 0.017(13) 0.028(15) 0.123(18)

loop_
_atom_type_symbol
_atom_type_radius_bond
Ru 1.25
O 0.73
N 0.75
C 0.77
H 0.32

loop_
_geom_angle_atom_site_label_1
_geom_angle_atom_site_label_2
_geom_angle_atom_site_label_3
_geom_angle
N3 Ru1 N7 174.7(3)
N3 Ru1 N1 88.8(3)
N7 Ru1 N1 90.0(3)
N3 Ru1 N5 93.6(3)
N7 Ru1 N5 87.2(3)
N1 Ru1 N5 174.7(3)
N3 Ru1 C1 92.1(3)
N7 Ru1 C1 93.1(3)
N1 Ru1 C1 92.4(3)
N5 Ru1 C1 92.2(3)
N3 Ru1 Ru2 86.9(2)
N7 Ru1 Ru2 87.9(2)
N1 Ru1 Ru2 88.2(2)
N5 Ru1 Ru2 87.3(2)
C1 Ru1 Ru2 178.9(2)
N4 Ru2 N2 91.0(3)
N4 Ru2 N6 90.6(3)
N2 Ru2 N6 177.6(3)
N4 Ru2 N8 178.4(3)
N2 Ru2 N8 88.7(3)
N6 Ru2 N8 89.7(3)
N4 Ru2 Ru1 89.6(2)
N2 Ru2 Ru1 88.6(2)
N6 Ru2 Ru1 89.6(2)
N8 Ru2 Ru1 88.9(2)
C23 O27 C27 117.5(7)
C25 O28 C28 118.8(8)
C43 O47 C47 117.8(8)
C45 O48 C48 116.3(8)
C63 O67 C67 116.9(8)
C65 O68 C68 118.7(8)
C83 O87 C87 117.5(8)
C85 O88 C88 119.8(9)
C16 N1 C12 117.1(8)
C16 N1 Ru1 123.3(6)
C12 N1 Ru1 119.6(6)
C12 N2 C21 117.8(7)
C12 N2 Ru2 121.3(6)
C21 N2 Ru2 120.8(6)
C32 N3 C36 116.1(8)
C32 N3 Ru1 120.8(6)
C36 N3 Ru1 123.0(7)
C41 N4 C32 117.9(8)
C41 N4 Ru2 123.4(6)
C32 N4 Ru2 118.7(6)
C52 N5 C56 116.5(8)
C52 N5 Ru1 120.0(6)
C56 N5 Ru1 122.6(7)
C52 N6 C61 118.2(7)
C52 N6 Ru2 122.1(6)
C61 N6 Ru2 118.5(5)
C76 N7 C72 118.1(8)
C76 N7 Ru1 123.0(6)
C72 N7 Ru1 118.6(6)
C72 N8 C81 118.0(7)
C72 N8 Ru2 120.3(6)
C81 N8 Ru2 121.4(6)
C6 N61 H61A 109.00
C6 N61 H61B 110.30
H61A N61 H61B 109.50
C2 C1 Ru1 168.4(8)
C1 C2 C3 176.5(11)
C4 C3 C8 115.9(11)
C4 C3 C2 122.3(10)
C8 C3 C2 121.7(11)
C5 C4 C3 121.1(11)
C5 C4 H4 119.50
C3 C4 H4 119.50
C4 C5 C6 122.2(12)
C4 C5 H5 118.90
C6 C5 H5 118.90
C5 C6 C7 119.3(12)
C5 C6 N61 118.7(14)
C7 C6 N61 121.9(13)
C8 C7 C6 118.9(12)
C8 C7 H7 120.60
C6 C7 H7 120.60
C7 C8 C3 122.6(12)
C7 C8 H8 118.70
C3 C8 H8 118.70
N2 C12 N1 115.4(9)
N2 C12 C13 123.3(9)
N1 C12 C13 121.0(9)
C14 C13 C12 119.3(9)
C14 C13 H13 120.40
C12 C13 H13 120.40
C13 C14 C15 119.5(10)
C13 C14 H14 120.20
C15 C14 H14 120.20
C16 C15 C14 118.5(10)
C16 C15 H15 120.80
C14 C15 H15 120.80
N1 C16 C15 124.6(9)
N1 C16 H16 117.70
C15 C16 H16 117.70
C26 C21 N2 121.3(8)
C26 C21 C22 118.7(9)
N2 C21 C22 120.0(7)
C23 C22 C21 118.9(8)
C23 C22 H22 120.60
C21 C22 H22 120.60
O27 C23 C22 124.5(8)
O27 C23 C24 113.5(9)
C22 C23 C24 122.0(9)
C25 C24 C23 118.8(9)
C25 C24 H24 120.60
C23 C24 H24 120.60
O28 C25 C24 115.5(8)
O28 C25 C26 124.0(9)
C24 C25 C26 120.5(8)
C21 C26 C25 121.1(9)
C21 C26 H26 119.40
C25 C26 H26 119.40
O27 C27 H27A 109.50
O27 C27 H27B 109.50
H27A C27 H27B 109.50
O27 C27 H27C 109.50
H27A C27 H27C 109.50
H27B C27 H27C 109.50
O28 C28 H28A 109.50
O28 C28 H28B 109.50
H28A C28 H28B 109.50
O28 C28 H28C 109.50
H28A C28 H28C 109.50
H28B C28 H28C 109.50
N3 C32 N4 115.6(8)
N3 C32 C33 121.5(9)
N4 C32 C33 122.8(10)
C34 C33 C32 120.2(10)
C34 C33 H33 119.90
C32 C33 H33 119.90
C33 C34 C35 118.7(10)
C33 C34 H34 120.60
C35 C34 H34 120.60
C36 C35 C34 119.0(9)
C36 C35 H35 120.50
C34 C35 H35 120.50
C35 C36 N3 124.3(10)
C35 C36 H36 117.90
N3 C36 H36 117.90
N4 C41 C46 122.2(8)
N4 C41 C42 119.8(8)
C46 C41 C42 118.0(9)
C43 C42 C41 120.3(9)
C43 C42 H42 119.80
C41 C42 H42 119.80
C42 C43 O47 124.2(8)
C42 C43 C44 121.4(8)
O47 C43 C44 114.2(9)
C45 C44 C43 118.8(9)
C45 C44 H44 120.60
C43 C44 H44 120.60
C44 C45 O48 124.9(9)
C44 C45 C46 120.8(9)
O48 C45 C46 114.2(8)
C41 C46 C45 120.5(9)
C41 C46 H46 119.80
C45 C46 H46 119.80
O47 C47 H47A 109.50
O47 C47 H47B 109.50
H47A C47 H47B 109.50
O47 C47 H47C 109.50
H47A C47 H47C 109.50
H47B C47 H47C 109.50
O48 C48 H48A 109.50
O48 C48 H48B 109.50
H48A C48 H48B 109.50
O48 C48 H48C 109.50
H48A C48 H48C 109.50
H48B C48 H48C 109.50
N6 C52 N5 115.0(9)
N6 C52 C53 125.5(9)
N5 C52 C53 119.5(9)
C54 C53 C52 122.9(10)
C54 C53 H53 118.60
C52 C53 H53 118.60
C53 C54 C55 118.1(10)
C53 C54 H54 120.90
C55 C54 H54 120.90
C56 C55 C54 117.8(10)
C56 C55 H55 121.10
C54 C55 H55 121.10
C55 C56 N5 125.0(10)
C55 C56 H56 117.50
N5 C56 H56 117.50
C62 C61 C66 119.7(9)
C62 C61 N6 119.4(8)
C66 C61 N6 120.7(9)
C61 C62 C63 119.9(9)
C61 C62 H62 120.10
C63 C62 H62 120.10
O67 C63 C64 123.9(10)
O67 C63 C62 116.2(9)
C64 C63 C62 119.9(10)
C63 C64 C65 120.1(9)
C63 C64 H64 119.90
C65 C64 H64 119.90
O68 C65 C64 117.1(9)
O68 C65 C66 122.6(10)
C64 C65 C66 120.3(9)
C61 C66 C65 120.0(9)
C61 C66 H66 120.00
C65 C66 H66 120.00
O67 C67 H67A 109.50
O67 C67 H67B 109.50
H67A C67 H67B 109.50
O67 C67 H67C 109.50
H67A C67 H67C 109.50
H67B C67 H67C 109.50
O68 C68 H68A 109.50
O68 C68 H68B 109.50
H68A C68 H68B 109.50
O68 C68 H68C 109.50
H68A C68 H68C 109.50
H68B C68 H68C 109.50
N8 C72 N7 117.1(8)
N8 C72 C73 122.8(9)
N7 C72 C73 120.0(9)
C74 C73 C72 119.2(10)
C74 C73 H73 120.40
C72 C73 H73 120.40
C73 C74 C75 119.6(10)
C73 C74 H74 120.20
C75 C74 H74 120.20
C76 C75 C74 119.0(10)
C76 C75 H75 120.50
C74 C75 H75 120.50
C75 C76 N7 124.2(10)
C75 C76 H76 117.90
N7 C76 H76 117.90
C86 C81 C82 120.6(9)
C86 C81 N8 120.0(9)
C82 C81 N8 119.2(8)
C81 C82 C83 117.6(9)
C81 C82 H82 121.20
C83 C82 H82 121.20
O87 C83 C82 123.7(9)
O87 C83 C84 114.4(9)
C82 C83 C84 121.8(10)
C85 C84 C83 117.8(9)
C85 C84 H84 121.10
C83 C84 H84 121.10
C84 C85 C86 121.0(9)
C84 C85 O88 122.2(9)
C86 C85 O88 116.8(10)
C81 C86 C85 121.1(9)
C81 C86 H86 119.40
C85 C86 H86 119.40
O87 C87 H87A 109.50
O87 C87 H87B 109.50
H87A C87 H87B 109.50
O87 C87 H87C 109.50
H87A C87 H87C 109.50
H87B C87 H87C 109.50
O88 C88 H88A 109.50
O88 C88 H88B 109.50
H88A C88 H88B 109.50
O88 C88 H88C 109.50
H88A C88 H88C 109.50
H88B C88 H88C 109.50
C912 O911 C915 105.1(13)
O911 C912 C913 104(2)
O911 C912 H91A 111.10
C913 C912 H91A 111.10
O911 C912 H91B 111.10
C913 C912 H91B 111.10
H91A C912 H91B 109.00
C914 C913 C912 103.8(13)
C914 C913 H91C 111.00
C912 C913 H91C 111.00
C914 C913 H91D 111.00
C912 C913 H91D 111.00
H91C C913 H91D 109.00
C913 C914 C915 101.5(12)
C913 C914 H91E 111.50
C915 C914 H91E 111.50
C913 C914 H91F 111.50
C915 C914 H91F 111.50
H91E C914 H91F 109.30
O911 C915 C914 104.4(12)
O911 C915 H91G 110.90
C914 C915 H91G 110.90
O911 C915 H91H 110.90
C914 C915 H91H 110.90
H91G C915 H91H 108.90
C922 O921 C925 106.6(15)
O921 C922 C923 103.0(15)
O921 C922 H92A 111.20
C923 C922 H92A 111.20
O921 C922 H92B 111.20
C923 C922 H92B 111.20
H92A C922 H92B 109.10
C922 C923 C924 114.0(17)
C922 C923 H92C 108.80
C924 C923 H92C 108.80
C922 C923 H92D 108.80
C924 C923 H92D 108.80
H92C C923 H92D 107.70
C923 C924 C925 96.5(17)
C923 C924 H92E 112.50
C925 C924 H92E 112.50
C923 C924 H92F 112.50
C925 C924 H92F 112.50
H92E C924 H92F 110.00
O921 C925 C924 108.6(17)
O921 C925 H92G 110.00
C924 C925 H92G 110.00
O921 C925 H92H 110.00
C924 C925 H92H 110.00
H92G C925 H92H 108.30
C932 O931 C935 104(2)
O931 C932 C933 109(3)
O931 C932 H93A 109.80
C933 C932 H93A 109.80
O931 C932 H93B 109.80
C933 C932 H93B 109.80
H93A C932 H93B 108.30
C932 C933 C934 111(4)
C932 C933 H93C 109.50
C934 C933 H93C 109.50
C932 C933 H93D 109.50
C934 C933 H93D 109.50
H93C C933 H93D 108.00
C933 C934 C935 103(3)
C933 C934 H93E 111.20
C935 C934 H93E 111.20
C933 C934 H93F 111.10
C935 C934 H93F 111.20
H93E C934 H93F 109.10
C934 C935 O931 107(2)
C934 C935 H93G 110.30
O931 C935 H93G 110.30
C934 C935 H93H 110.30
O931 C935 H93H 110.30
H93G C935 H93H 108.50

loop_
_geom_bond_atom_site_label_1
_geom_bond_atom_site_label_2
_geom_bond_distance
Ru1 N3 2.093(7)
Ru1 N7 2.094(7)
Ru1 N1 2.094(7)
Ru1 N5 2.094(7)
Ru1 C1 2.097(10)
Ru1 Ru2 2.3297(10)
Ru2 N4 2.027(7)
Ru2 N2 2.029(7)
Ru2 N6 2.030(7)
Ru2 N8 2.032(7)
O27 C23 1.378(11)
O27 C27 1.424(10)
O28 C25 1.360(10)
O28 C28 1.408(11)
O47 C43 1.377(11)
O47 C47 1.410(11)
O48 C45 1.356(10)
O48 C48 1.438(12)
O67 C63 1.360(11)
O67 C67 1.447(11)
O68 C65 1.373(11)
O68 C68 1.414(13)
O87 C83 1.368(11)
O87 C87 1.404(12)
O88 C85 1.383(11)
O88 C88 1.414(12)
N1 C16 1.349(12)
N1 C12 1.373(12)
N2 C12 1.364(12)
N2 C21 1.410(11)
N3 C32 1.355(12)
N3 C36 1.377(11)
N4 C41 1.372(12)
N4 C32 1.392(12)
N5 C52 1.374(12)
N5 C56 1.397(11)
N6 C52 1.356(12)
N6 C61 1.415(11)
N7 C76 1.363(11)
N7 C72 1.365(12)
N8 C72 1.362(12)
N8 C81 1.421(11)
N61 C6 1.431(15)
N61 H61A 0.9100
N61 H61B 0.9100
C1 C2 1.178(14)
C2 C3 1.470(16)
C3 C4 1.399(15)
C3 C8 1.412(14)
C4 C5 1.343(15)
C4 H4 0.9500
C5 C6 1.356(16)
C5 H5 0.9500
C6 C7 1.397(17)
C7 C8 1.352(16)
C7 H7 0.9500
C8 H8 0.9500
C12 C13 1.417(13)
C13 C14 1.378(13)
C13 H13 0.9500
C14 C15 1.386(13)
C14 H14 0.9500
C15 C16 1.370(13)
C15 H15 0.9500
C16 H16 0.9500
C21 C26 1.383(12)
C21 C22 1.415(12)
C22 C23 1.382(13)
C22 H22 0.9500
C23 C24 1.391(12)
C24 C25 1.367(12)
C24 H24 0.9500
C25 C26 1.395(12)
C26 H26 0.9500
C27 H27A 0.9800
C27 H27B 0.9800
C27 H27C 0.9800
C28 H28A 0.9800
C28 H28B 0.9800
C28 H28C 0.9800
C32 C33 1.405(13)
C33 C34 1.361(13)
C33 H33 0.9500
C34 C35 1.388(14)
C34 H34 0.9500
C35 C36 1.351(13)
C35 H35 0.9500
C36 H36 0.9500
C41 C46 1.399(13)
C41 C42 1.401(12)
C42 C43 1.373(12)
C42 H42 0.9500
C43 C44 1.410(13)
C44 C45 1.348(12)
C44 H44 0.9500
C45 C46 1.415(13)
C46 H46 0.9500
C47 H47A 0.9800
C47 H47B 0.9800
C47 H47C 0.9800
C48 H48A 0.9800
C48 H48B 0.9800
C48 H48C 0.9800
C52 C53 1.402(14)
C53 C54 1.352(14)
C53 H53 0.9500
C54 C55 1.424(15)
C54 H54 0.9500
C55 C56 1.342(14)
C55 H55 0.9500
C56 H56 0.9500
C61 C62 1.383(12)
C61 C66 1.395(12)
C62 C63 1.423(13)
C62 H62 0.9500
C63 C64 1.369(13)
C64 C65 1.389(13)
C64 H64 0.9500
C65 C66 1.396(13)
C66 H66 0.9500
C67 H67A 0.9800
C67 H67B 0.9800
C67 H67C 0.9800
C68 H68A 0.9800
C68 H68B 0.9800
C68 H68C 0.9800
C72 C73 1.426(13)
C73 C74 1.372(14)
C73 H73 0.9500
C74 C75 1.396(14)
C74 H74 0.9500
C75 C76 1.333(13)
C75 H75 0.9500
C76 H76 0.9500
C81 C86 1.363(12)
C81 C82 1.399(13)
C82 C83 1.399(13)
C82 H82 0.9500
C83 C84 1.409(13)
C84 C85 1.371(14)
C84 H84 0.9500
C85 C86 1.379(13)
C86 H86 0.9500
C87 H87A 0.9800
C87 H87B 0.9800
C87 H87C 0.9800
C88 H88A 0.9800
C88 H88B 0.9800
C88 H88C 0.9800
O911 C912 1.35(2)
O911 C915 1.382(17)
C912 C913 1.47(3)
C912 H91A 0.9900
C912 H91B 0.9900
C913 C914 1.428(19)
C913 H91C 0.9900
C913 H91D 0.9900
C914 C915 1.579(19)
C914 H91E 0.9900
C914 H91F 0.9900
C915 H91G 0.9900
C915 H91H 0.9900
O921 C922 1.408(18)
O921 C925 1.43(2)
C922 C923 1.41(2)
C922 H92A 0.9900
C922 H92B 0.9900
C923 C924 1.43(2)
C923 H92C 0.9900
C923 H92D 0.9900
C924 C925 1.44(2)
C924 H92E 0.9900
C924 H92F 0.9900
C925 H92G 0.9900
C925 H92H 0.9900
O931 C932 1.34(2)
O931 C935 1.46(2)
C932 C933 1.35(4)
C932 H93A 0.9900
C932 H93B 0.9900
C933 C934 1.40(4)
C933 H93C 0.9900
C933 H93D 0.9900
C934 C935 1.43(2)
C934 H93E 0.9900
C934 H93F 0.9900
C935 H93G 0.9900
C935 H93H 0.9900

loop_
_geom_hbond_atom_site_label_D
_geom_hbond_atom_site_label_H
_geom_hbond_atom_site_label_A
_geom_hbond_distance_DH
_geom_hbond_distance_HA
_geom_hbond_distance_DA
_geom_hbond_angle_DHA
_geom_hbond_site_symmetry_A
N61 H61A O921 0.91114 2.053(15) 2.90(3) 154.4(8) 2_665

loop_
_geom_torsion_atom_site_label_1
_geom_torsion_atom_site_label_2
_geom_torsion_atom_site_label_3
_geom_torsion_atom_site_label_4
_geom_torsion
N3 Ru1 Ru2 N4 -20.7(3)
N7 Ru1 Ru2 N4 160.4(3)
N1 Ru1 Ru2 N4 -109.6(3)
N5 Ru1 Ru2 N4 73.1(3)
C1 Ru1 Ru2 N4 10(12)
N3 Ru1 Ru2 N2 70.3(3)
N7 Ru1 Ru2 N2 -108.6(3)
N1 Ru1 Ru2 N2 -18.6(3)
N5 Ru1 Ru2 N2 164.1(3)
C1 Ru1 Ru2 N2 101(12)
N3 Ru1 Ru2 N6 -111.3(3)
N7 Ru1 Ru2 N6 69.8(3)
N1 Ru1 Ru2 N6 159.8(3)
N5 Ru1 Ru2 N6 -17.5(3)
C1 Ru1 Ru2 N6 -80(12)
N3 Ru1 Ru2 N8 159.0(3)
N7 Ru1 Ru2 N8 -19.9(3)
N1 Ru1 Ru2 N8 70.1(3)
N5 Ru1 Ru2 N8 -107.2(3)
C1 Ru1 Ru2 N8 -170(12)
N3 Ru1 N1 C16 113.3(7)
N7 Ru1 N1 C16 -71.9(7)
N5 Ru1 N1 C16 -129(3)
C1 Ru1 N1 C16 21.2(8)
Ru2 Ru1 N1 C16 -159.7(7)
N3 Ru1 N1 C12 -68.5(7)
N7 Ru1 N1 C12 106.3(7)
N5 Ru1 N1 C12 49(3)
C1 Ru1 N1 C12 -160.6(7)
Ru2 Ru1 N1 C12 18.4(6)
N4 Ru2 N2 C12 115.7(7)
N6 Ru2 N2 C12 -15(6)
N8 Ru2 N2 C12 -62.7(7)
Ru1 Ru2 N2 C12 26.2(6)
N4 Ru2 N2 C21 -63.7(6)
N6 Ru2 N2 C21 165(6)
N8 Ru2 N2 C21 117.8(6)
Ru1 Ru2 N2 C21 -153.2(6)
N7 Ru1 N3 C32 32(3)
N1 Ru1 N3 C32 108.2(7)
N5 Ru1 N3 C32 -67.2(7)
C1 Ru1 N3 C32 -159.5(7)
Ru2 Ru1 N3 C32 19.9(7)
N7 Ru1 N3 C36 -145(3)
N1 Ru1 N3 C36 -68.6(7)
N5 Ru1 N3 C36 116.1(7)
C1 Ru1 N3 C36 23.8(8)
Ru2 Ru1 N3 C36 -156.8(7)
N2 Ru2 N4 C41 120.2(7)
N6 Ru2 N4 C41 -61.6(7)
N8 Ru2 N4 C41 -163(10)
Ru1 Ru2 N4 C41 -151.1(7)
N2 Ru2 N4 C32 -59.6(7)
N6 Ru2 N4 C32 118.6(7)
N8 Ru2 N4 C32 17(10)
Ru1 Ru2 N4 C32 29.1(6)
N3 Ru1 N5 C52 110.2(7)
N7 Ru1 N5 C52 -64.5(7)
N1 Ru1 N5 C52 -7(3)
C1 Ru1 N5 C52 -157.5(7)
Ru2 Ru1 N5 C52 23.5(7)
N3 Ru1 N5 C56 -80.9(8)
N7 Ru1 N5 C56 104.3(8)
N1 Ru1 N5 C56 162(3)
C1 Ru1 N5 C56 11.3(8)
Ru2 Ru1 N5 C56 -167.7(7)
N4 Ru2 N6 C52 -70.8(7)
N2 Ru2 N6 C52 60(6)
N8 Ru2 N6 C52 107.7(7)
Ru1 Ru2 N6 C52 18.8(7)
N4 Ru2 N6 C61 121.8(7)
N2 Ru2 N6 C61 -107(6)
N8 Ru2 N6 C61 -59.7(7)
Ru1 Ru2 N6 C61 -148.6(6)
N3 Ru1 N7 C76 -177(3)
N1 Ru1 N7 C76 107.1(8)
N5 Ru1 N7 C76 -77.4(8)
C1 Ru1 N7 C76 14.7(8)
Ru2 Ru1 N7 C76 -164.8(7)
N3 Ru1 N7 C72 10(3)
N1 Ru1 N7 C72 -65.7(7)
N5 Ru1 N7 C72 109.9(7)
C1 Ru1 N7 C72 -158.1(7)
Ru2 Ru1 N7 C72 22.5(7)
N4 Ru2 N8 C72 37(10)
N2 Ru2 N8 C72 113.3(7)
N6 Ru2 N8 C72 -64.9(7)
Ru1 Ru2 N8 C72 24.7(7)
N4 Ru2 N8 C81 -137(10)
N2 Ru2 N8 C81 -60.0(7)
N6 Ru2 N8 C81 121.8(7)
Ru1 Ru2 N8 C81 -148.7(7)
N3 Ru1 C1 C2 2(4)
N7 Ru1 C1 C2 -179(100)
N1 Ru1 C1 C2 91(4)
N5 Ru1 C1 C2 -92(4)
Ru2 Ru1 C1 C2 -29(15)
Ru1 C1 C2 C3 -15(22)
C1 C2 C3 C4 -80(19)
C1 C2 C3 C8 98(18)
C8 C3 C4 C5 -1.3(16)
C2 C3 C4 C5 177.7(11)
C3 C4 C5 C6 -0.1(19)
C4 C5 C6 C7 1.1(19)
C4 C5 C6 N61 -176.5(12)
C5 C6 C7 C8 -0.8(18)
N61 C6 C7 C8 176.7(11)
C6 C7 C8 C3 -0.6(18)
C4 C3 C8 C7 1.6(16)
C2 C3 C8 C7 -177.4(11)
C21 N2 C12 N1 161.6(8)
Ru2 N2 C12 N1 -17.8(10)
C21 N2 C12 C13 -23.3(12)
Ru2 N2 C12 C13 157.3(7)
C16 N1 C12 N2 174.2(8)
Ru1 N1 C12 N2 -4.1(10)
C16 N1 C12 C13 -1.1(12)
Ru1 N1 C12 C13 -179.4(6)
N2 C12 C13 C14 -175.1(9)
N1 C12 C13 C14 -0.3(13)
C12 C13 C14 C15 1.0(14)
C13 C14 C15 C16 -0.3(14)
C12 N1 C16 C15 1.8(14)
Ru1 N1 C16 C15 -179.9(7)
C14 C15 C16 N1 -1.2(15)
C12 N2 C21 C26 -62.4(11)
Ru2 N2 C21 C26 117.0(8)
C12 N2 C21 C22 120.9(9)
Ru2 N2 C21 C22 -59.6(10)
C26 C21 C22 C23 0.0(14)
N2 C21 C22 C23 176.8(8)
C27 O27 C23 C22 -4.6(13)
C27 O27 C23 C24 175.2(8)
C21 C22 C23 O27 -179.9(8)
C21 C22 C23 C24 0.3(14)
O27 C23 C24 C25 179.6(8)
C22 C23 C24 C25 -0.6(15)
C28 O28 C25 C24 -177.9(9)
C28 O28 C25 C26 -0.6(13)
C23 C24 C25 O28 178.0(8)
C23 C24 C25 C26 0.6(14)
N2 C21 C26 C25 -176.8(8)
C22 C21 C26 C25 -0.1(13)
O28 C25 C26 C21 -177.4(8)
C24 C25 C26 C21 -0.2(14)
C36 N3 C32 N4 173.4(8)
Ru1 N3 C32 N4 -3.6(10)
C36 N3 C32 C33 -3.4(13)
Ru1 N3 C32 C33 179.6(7)
C41 N4 C32 N3 159.9(8)
Ru2 N4 C32 N3 -20.3(10)
C41 N4 C32 C33 -23.3(12)
Ru2 N4 C32 C33 156.5(7)
N3 C32 C33 C34 2.7(15)
N4 C32 C33 C34 -173.9(9)
C32 C33 C34 C35 0.1(16)
C33 C34 C35 C36 -1.9(16)
C34 C35 C36 N3 1.1(17)
C32 N3 C36 C35 1.6(14)
Ru1 N3 C36 C35 178.5(8)
C32 N4 C41 C46 -61.0(11)
Ru2 N4 C41 C46 119.2(8)
C32 N4 C41 C42 121.7(9)
Ru2 N4 C41 C42 -58.1(10)
N4 C41 C42 C43 175.8(8)
C46 C41 C42 C43 -1.5(13)
C41 C42 C43 O47 177.8(7)
C41 C42 C43 C44 2.4(14)
C47 O47 C43 C42 2.7(13)
C47 O47 C43 C44 178.4(8)
C42 C43 C44 C45 -0.8(13)
O47 C43 C44 C45 -176.6(8)
C43 C44 C45 O48 178.9(8)
C43 C44 C45 C46 -1.7(13)
C48 O48 C45 C44 1.5(13)
C48 O48 C45 C46 -177.9(8)
N4 C41 C46 C45 -178.2(8)
C42 C41 C46 C45 -1.0(12)
C44 C45 C46 C41 2.6(13)
O48 C45 C46 C41 -177.9(7)
C61 N6 C52 N5 162.1(8)
Ru2 N6 C52 N5 -5.4(11)
C61 N6 C52 C53 -19.9(14)
Ru2 N6 C52 C53 172.7(7)
C56 N5 C52 N6 175.2(8)
Ru1 N5 C52 N6 -15.2(11)
C56 N5 C52 C53 -2.9(13)
Ru1 N5 C52 C53 166.6(7)
N6 C52 C53 C54 -177.6(10)
N5 C52 C53 C54 0.3(16)
C52 C53 C54 C55 0.6(17)
C53 C54 C55 C56 1.2(17)
C54 C55 C56 N5 -4.2(18)
C52 N5 C56 C55 5.1(15)
Ru1 N5 C56 C55 -164.1(9)
C52 N6 C61 C62 124.7(9)
Ru2 N6 C61 C62 -67.4(10)
C52 N6 C61 C66 -60.2(11)
Ru2 N6 C61 C66 107.7(8)
C66 C61 C62 C63 1.4(13)
N6 C61 C62 C63 176.6(7)
C67 O67 C63 C64 -2.4(14)
C67 O67 C63 C62 178.7(8)
C61 C62 C63 O67 179.2(7)
C61 C62 C63 C64 0.3(13)
O67 C63 C64 C65 177.7(9)
C62 C63 C64 C65 -3.5(14)
C68 O68 C65 C64 177.3(9)
C68 O68 C65 C66 -3.4(14)
C63 C64 C65 O68 -175.8(9)
C63 C64 C65 C66 4.9(14)
C62 C61 C66 C65 0.0(13)
N6 C61 C66 C65 -175.1(8)
O68 C65 C66 C61 177.6(8)
C64 C65 C66 C61 -3.1(14)
C81 N8 C72 N7 160.5(8)
Ru2 N8 C72 N7 -13.1(11)
C81 N8 C72 C73 -23.0(13)
Ru2 N8 C72 C73 163.4(8)
C76 N7 C72 N8 177.0(9)
Ru1 N7 C72 N8 -9.9(11)
C76 N7 C72 C73 0.4(13)
Ru1 N7 C72 C73 173.5(7)
N8 C72 C73 C74 -176.2(10)
N7 C72 C73 C74 0.3(15)
C72 C73 C74 C75 0.3(17)
C73 C74 C75 C76 -1.5(18)
C74 C75 C76 N7 2.3(18)
C72 N7 C76 C75 -1.7(15)
Ru1 N7 C76 C75 -174.5(9)
C72 N8 C81 C86 -66.4(11)
Ru2 N8 C81 C86 107.0(8)
C72 N8 C81 C82 118.1(9)
Ru2 N8 C81 C82 -68.4(9)
C86 C81 C82 C83 0.0(13)
N8 C81 C82 C83 175.5(7)
C87 O87 C83 C82 -0.1(14)
C87 O87 C83 C84 177.6(9)
C81 C82 C83 O87 178.6(8)
C81 C82 C83 C84 1.1(13)
O87 C83 C84 C85 -179.1(8)
C82 C83 C84 C85 -1.4(14)
C83 C84 C85 C86 0.5(14)
C83 C84 C85 O88 -179.2(8)
C88 O88 C85 C84 -9.8(14)
C88 O88 C85 C86 170.5(9)
C82 C81 C86 C85 -0.9(13)
N8 C81 C86 C85 -176.3(8)
C84 C85 C86 C81 0.6(14)
O88 C85 C86 C81 -179.7(8)
C915 O911 C912 C913 -47(2)
O911 C912 C913 C914 43(2)
C912 C913 C914 C915 -21(2)
C912 O911 C915 C914 32(2)
C913 C914 C915 O911 -5.0(19)
C925 O921 C922 C923 9(2)
O921 C922 C923 C924 13(3)
C922 C923 C924 C925 -29(3)
C922 O921 C925 C924 -28(3)
C923 C924 C925 O921 33(2)
C935 O931 C932 C933 23(4)
O931 C932 C933 C934 -17(6)
C932 C933 C934 C935 3(6)
C933 C934 C935 O931 11(4)
C932 O931 C935 C934 -21(3)

loop_
_platon_squeeze_void_nr
_platon_squeeze_void_average_x
_platon_squeeze_void_average_y
_platon_squeeze_void_average_z
_platon_squeeze_void_volume
_platon_squeeze_void_count_electrons
_platon_squeeze_void_content
1 0.006 0.500 1.000 574 140 ' '
2 0.069 0.194 0.542 9 1 ' '
3 0.930 0.806 0.458 9 0 ' '
